data_7708245
loop_
_publ_author_name
'Johnson, Andrew Lee'
'Paish, James David'
'Snook, Michael'

_publ_section_title
;
 Evaluation of Sn(II) Aminoalkoxide Precursors for Atomic Layer Deposition
 of SnO Thin Films. Invitation: Dalton Transactions web collection themed
 around the topic of tin chemistry
;
_journal_name_full 'Dalton Transactions'
_journal_paper_doi 10.1039/D1DT02480A
_journal_year 2021
_chemical_formula_sum 'C12 H28 N2 O2 Sn'
_chemical_formula_weight 351.05
_chemical_properties_physical Air-sensitive,Moisture-sensitive,Oxygen-sensitive
_space_group_crystal_system orthorhombic
_space_group_IT_number 19
_space_group_name_Hall 'P 2ac 2ab'
_space_group_name_H-M_alt 'P 21 21 21'
_atom_sites_solution_hydrogens geom
_audit_creation_method SHELXL-2018/3
_audit_update_record
;
2021-01-12 deposited with the CCDC.	2021-09-08 downloaded from the CCDC.
;
_cell_angle_alpha 90
_cell_angle_beta 90
_cell_angle_gamma 90
_cell_formula_units_Z 4
_cell_length_a 8.1592(3)
_cell_length_b 13.8664(5)
_cell_length_c 14.1626(5)
_cell_measurement_reflns_used 7013
_cell_measurement_temperature 150(2)
_cell_measurement_theta_max 28.6040
_cell_measurement_theta_min 4.0680
_cell_volume 1602.34(10)
_computing_cell_refinement
;
CrysAlisPro, Agilent Technologies,
Version 1.171.37.35 (release 13-08-2014 CrysAlis171 .NET)
(compiled Aug 13 2014,18:06:01)
;
_computing_data_collection
;
CrysAlisPro, Agilent Technologies,
Version 1.171.37.35 (release 13-08-2014 CrysAlis171 .NET)
(compiled Aug 13 2014,18:06:01)
;
_computing_data_reduction
;
CrysAlisPro, Agilent Technologies,
Version 1.171.37.35 (release 13-08-2014 CrysAlis171 .NET)
(compiled Aug 13 2014,18:06:01)
;
_computing_structure_refinement 'SHELXL-2018/3 (Sheldrick, 2018)'
_diffrn_ambient_environment N~2~
_diffrn_ambient_temperature 150.00(10)
_diffrn_detector 'CCD plate'
_diffrn_detector_area_resol_mean 8.1150
_diffrn_detector_type EosS2
_diffrn_measured_fraction_theta_full 0.996
_diffrn_measured_fraction_theta_max 0.907
_diffrn_measurement_device 'four-circle diffractometer'
_diffrn_measurement_device_type 'SuperNova, Dual, Cu at zero, EosS2'
_diffrn_measurement_method '\w scans'
_diffrn_radiation_monochromator mirror
_diffrn_radiation_probe x-ray
_diffrn_radiation_type 'Mo K\a'
_diffrn_radiation_wavelength 0.71073
_diffrn_reflns_av_R_equivalents 0.0348
_diffrn_reflns_av_unetI/netI 0.0371
_diffrn_reflns_Laue_measured_fraction_full 0.996
_diffrn_reflns_Laue_measured_fraction_max 0.907
_diffrn_reflns_limit_h_max 10
_diffrn_reflns_limit_h_min -11
_diffrn_reflns_limit_k_max 18
_diffrn_reflns_limit_k_min -17
_diffrn_reflns_limit_l_max 17
_diffrn_reflns_limit_l_min -18
_diffrn_reflns_number 13388
_diffrn_reflns_point_group_measured_fraction_full 0.980
_diffrn_reflns_point_group_measured_fraction_max 0.857
_diffrn_reflns_theta_full 25.242
_diffrn_reflns_theta_max 29.403
_diffrn_reflns_theta_min 3.234
_diffrn_source 'SuperNova (Mo) X-ray Source'
_exptl_absorpt_coefficient_mu 1.590
_exptl_absorpt_correction_T_max 1.00000
_exptl_absorpt_correction_T_min 0.61849
_exptl_absorpt_correction_type multi-scan
_exptl_absorpt_process_details
;
CrysAlisPro, Agilent Technologies,
Version 1.171.37.35 (release 13-08-2014 CrysAlis171 .NET)
(compiled Aug 13 2014,18:06:01)
Empirical absorption correction using spherical harmonics,
 implemented in SCALE3 ABSPACK scaling algorithm.
Empirical absorption correction using spherical harmonics,
 implemented in SCALE3 ABSPACK scaling algorithm.
;
_exptl_crystal_colour colourless
_exptl_crystal_density_diffrn 1.455
_exptl_crystal_description plate
_exptl_crystal_F_000 720
_exptl_crystal_recrystallization_method 'From the Melt'
_exptl_crystal_size_max 0.400
_exptl_crystal_size_mid 0.250
_exptl_crystal_size_min 0.100
_refine_diff_density_max 0.313
_refine_diff_density_min -0.498
_refine_diff_density_rms 0.071
_refine_ls_abs_structure_details
;
 Refined as an inversion twin.
;
_refine_ls_abs_structure_Flack 0.16(3)
_refine_ls_extinction_method none
_refine_ls_goodness_of_fit_ref 1.051
_refine_ls_hydrogen_treatment constr
_refine_ls_matrix_type full
_refine_ls_number_parameters 163
_refine_ls_number_reflns 3800
_refine_ls_number_restraints 0
_refine_ls_restrained_S_all 1.051
_refine_ls_R_factor_all 0.0283
_refine_ls_R_factor_gt 0.0252
_refine_ls_shift/su_max 0.001
_refine_ls_shift/su_mean 0.000
_refine_ls_structure_factor_coef Fsqd
_refine_ls_weighting_details 'w=1/[\s^2^(Fo^2^)+(0.0151P)^2^+0.0443P] where P=(Fo^2^+2Fc^2^)/3'
_refine_ls_weighting_scheme calc
_refine_ls_wR_factor_gt 0.0422
_refine_ls_wR_factor_ref 0.0430
_reflns_Friedel_coverage 0.660
_reflns_Friedel_fraction_full 0.957
_reflns_Friedel_fraction_max 0.792
_reflns_number_gt 3602
_reflns_number_total 3800
_reflns_threshold_expression 'I > 2\s(I)'
_cod_data_source_file d1dt02480a2.cif
_cod_data_source_block 3c
_cod_database_code 7708245
_shelx_shelxl_version_number 2018/3
_shelx_space_group_comment
;
The symmetry employed for this shelxl refinement is uniquely defined
by the following loop, which should always be used as a source of
symmetry information in preference to the above space-group names.
They are only intended as comments.
;
_shelx_estimated_absorpt_t_min 0.569
_shelx_estimated_absorpt_t_max 0.857

loop_
_space_group_symop_operation_xyz
'x, y, z'
'-x+1/2, -y, z+1/2'
'x+1/2, -y+1/2, -z'
'-x, y+1/2, -z+1/2'

loop_
_atom_site_label
_atom_site_type_symbol
_atom_site_fract_x
_atom_site_fract_y
_atom_site_fract_z
_atom_site_U_iso_or_equiv
_atom_site_adp_type
_atom_site_occupancy
_atom_site_site_symmetry_order
_atom_site_calc_flag
_atom_site_refinement_flags_posn
_atom_site_refinement_flags_adp
_atom_site_refinement_flags_occupancy
_atom_site_disorder_assembly
_atom_site_disorder_group
Sn1 Sn 0.35553(3) 0.26864(2) 0.65825(2) 0.01911(6) Uani 1 1 d . . . . .
O1 O 0.5109(3) 0.37185(16) 0.71056(16) 0.0218(5) Uani 1 1 d . . . . .
O2 O 0.1424(3) 0.34477(14) 0.66687(17) 0.0240(5) Uani 1 1 d . . . . .
N1 N 0.3330(3) 0.25435(17) 0.8394(2) 0.0224(6) Uani 1 1 d . . . . .
N2 N 0.3593(4) 0.38168(18) 0.52656(19) 0.0203(6) Uani 1 1 d . . . . .
C1 C 0.5769(4) 0.3599(2) 0.8020(2) 0.0215(8) Uani 1 1 d . . . . .
C2 C 0.4383(4) 0.3347(2) 0.8711(2) 0.0231(8) Uani 1 1 d . . . . .
H2A H 0.487081 0.317541 0.932848 0.028 Uiso 1 1 calc R U . . .
H2B H 0.369194 0.392551 0.880605 0.028 Uiso 1 1 calc R U . . .
C3 C 0.1630(4) 0.2687(3) 0.8716(3) 0.0353(9) Uani 1 1 d . . . . .
H3A H 0.160404 0.270656 0.940749 0.053 Uiso 1 1 calc R U . . .
H3B H 0.094649 0.215239 0.849155 0.053 Uiso 1 1 calc R U . . .
H3C H 0.120809 0.329582 0.846306 0.053 Uiso 1 1 calc R U . . .
C4 C 0.3921(5) 0.1604(3) 0.8736(3) 0.0375(11) Uani 1 1 d . . . . .
H4A H 0.505154 0.150374 0.852395 0.056 Uiso 1 1 calc R U . . .
H4B H 0.322174 0.109013 0.848413 0.056 Uiso 1 1 calc R U . . .
H4C H 0.388316 0.159246 0.942739 0.056 Uiso 1 1 calc R U . . .
C5 C 0.7145(4) 0.2849(3) 0.7997(3) 0.0344(10) Uani 1 1 d . . . . .
H5A H 0.672680 0.224509 0.773071 0.052 Uiso 1 1 calc R U . . .
H5B H 0.754084 0.273332 0.864087 0.052 Uiso 1 1 calc R U . . .
H5C H 0.804866 0.308819 0.760620 0.052 Uiso 1 1 calc R U . . .
C6 C 0.6485(5) 0.4565(2) 0.8326(3) 0.0341(8) Uani 1 1 d . . . . .
H6A H 0.736797 0.474945 0.789319 0.051 Uiso 1 1 calc R U . . .
H6B H 0.692180 0.450873 0.896799 0.051 Uiso 1 1 calc R U . . .
H6C H 0.562412 0.505786 0.831312 0.051 Uiso 1 1 calc R U . . .
C11 C 0.1282(4) 0.4397(2) 0.6318(2) 0.0212(7) Uani 1 1 d . . . . .
C12 C 0.2766(4) 0.4653(2) 0.5685(3) 0.0238(8) Uani 1 1 d . . . . .
H12A H 0.238728 0.508206 0.517021 0.029 Uiso 1 1 calc R U . . .
H12B H 0.357119 0.501841 0.606674 0.029 Uiso 1 1 calc R U . . .
C13 C 0.5234(4) 0.4099(3) 0.4929(3) 0.0331(9) Uani 1 1 d . . . . .
H13A H 0.512655 0.459717 0.444176 0.050 Uiso 1 1 calc R U . . .
H13B H 0.579132 0.353516 0.466308 0.050 Uiso 1 1 calc R U . . .
H13C H 0.587584 0.435347 0.545840 0.050 Uiso 1 1 calc R U . . .
C14 C 0.2654(5) 0.3387(3) 0.4483(3) 0.0345(10) Uani 1 1 d . . . . .
H14A H 0.159790 0.315237 0.471995 0.052 Uiso 1 1 calc R U . . .
H14B H 0.327287 0.284712 0.421364 0.052 Uiso 1 1 calc R U . . .
H14C H 0.246540 0.387470 0.399406 0.052 Uiso 1 1 calc R U . . .
C15 C -0.0347(4) 0.4486(3) 0.5795(3) 0.0295(9) Uani 1 1 d . . . . .
H15A H -0.035813 0.403980 0.525803 0.044 Uiso 1 1 calc R U . . .
H15B H -0.048049 0.514800 0.556560 0.044 Uiso 1 1 calc R U . . .
H15C H -0.124832 0.432680 0.622491 0.044 Uiso 1 1 calc R U . . .
C16 C 0.1282(5) 0.5104(2) 0.7150(3) 0.0334(9) Uani 1 1 d . . . . .
H16A H 0.033238 0.497607 0.755463 0.050 Uiso 1 1 calc R U . . .
H16B H 0.122154 0.576644 0.690996 0.050 Uiso 1 1 calc R U . . .
H16C H 0.229100 0.502320 0.751632 0.050 Uiso 1 1 calc R U . . .

loop_
_atom_site_aniso_label
_atom_site_aniso_U_11
_atom_site_aniso_U_22
_atom_site_aniso_U_33
_atom_site_aniso_U_23
_atom_site_aniso_U_13
_atom_site_aniso_U_12
Sn1 0.02267(10) 0.01749(10) 0.01717(10) -0.00112(10) -0.00324(11) 0.00152(10)
O1 0.0225(13) 0.0271(13) 0.0158(13) 0.0031(10) -0.0040(10) -0.0039(10)
O2 0.0179(10) 0.0265(11) 0.0275(13) 0.0087(10) -0.0005(14) 0.0015(10)
N1 0.0212(13) 0.0227(14) 0.0234(14) 0.0052(13) -0.0003(13) -0.0024(11)
N2 0.0178(13) 0.0269(14) 0.0164(14) 0.0016(11) -0.0008(14) 0.0003(14)
C1 0.0194(17) 0.0283(19) 0.0169(18) 0.0001(15) -0.0034(14) 0.0020(16)
C2 0.0248(18) 0.0263(18) 0.0182(19) -0.0012(14) -0.0006(15) 0.0036(16)
C3 0.0227(17) 0.051(2) 0.032(2) 0.0072(19) 0.0038(15) -0.007(2)
C4 0.045(3) 0.030(2) 0.037(2) 0.0113(17) -0.0029(19) -0.0034(19)
C5 0.0225(18) 0.055(3) 0.026(2) 0.0047(19) 0.0004(15) 0.0071(19)
C6 0.0322(19) 0.042(2) 0.028(2) -0.0044(17) 0.001(2) -0.0148(19)
C11 0.0184(17) 0.0227(16) 0.0226(18) 0.0025(13) 0.0009(15) -0.0003(16)
C12 0.0248(19) 0.0215(18) 0.025(2) 0.0058(15) -0.0030(16) 0.0008(16)
C13 0.026(2) 0.044(2) 0.029(2) 0.0067(18) 0.0068(17) -0.0010(18)
C14 0.046(2) 0.039(2) 0.018(2) -0.0009(17) -0.0063(18) -0.002(2)
C15 0.0193(19) 0.036(2) 0.033(2) 0.0050(18) -0.0054(17) 0.0043(17)
C16 0.031(2) 0.037(2) 0.033(2) -0.0077(17) -0.001(2) 0.004(2)

loop_
_atom_type_symbol
_atom_type_description
_atom_type_scat_dispersion_real
_atom_type_scat_dispersion_imag
_atom_type_scat_source
C C 0.0033 0.0016 'International Tables Vol C Tables 4.2.6.8 and 6.1.1.4'
H H 0.0000 0.0000 'International Tables Vol C Tables 4.2.6.8 and 6.1.1.4'
N N 0.0061 0.0033 'International Tables Vol C Tables 4.2.6.8 and 6.1.1.4'
O O 0.0106 0.0060 'International Tables Vol C Tables 4.2.6.8 and 6.1.1.4'
Sn Sn -0.6537 1.4246 'International Tables Vol C Tables 4.2.6.8 and 6.1.1.4'

loop_
_geom_angle_atom_site_label_1
_geom_angle_atom_site_label_2
_geom_angle_atom_site_label_3
_geom_angle
_geom_angle_site_symmetry_1
_geom_angle_site_symmetry_3
_geom_angle_publ_flag
O2 Sn1 O1 98.30(10) . . ?
O2 Sn1 N2 73.94(9) . . ?
O1 Sn1 N2 79.62(9) . . ?
O2 Sn1 N1 85.38(8) . . ?
O1 Sn1 N1 74.83(9) . . ?
N2 Sn1 N1 144.25(8) . . ?
C1 O1 Sn1 119.0(2) . . ?
C11 O2 Sn1 122.13(19) . . ?
C4 N1 C3 109.0(3) . . ?
C4 N1 C2 112.2(3) . . ?
C3 N1 C2 110.6(3) . . ?
C4 N1 Sn1 111.9(2) . . ?
C3 N1 Sn1 111.38(19) . . ?
C2 N1 Sn1 101.71(19) . . ?
C12 N2 C14 112.7(3) . . ?
C12 N2 C13 109.8(3) . . ?
C14 N2 C13 109.7(3) . . ?
C12 N2 Sn1 101.13(19) . . ?
C14 N2 Sn1 108.0(2) . . ?
C13 N2 Sn1 115.5(2) . . ?
O1 C1 C6 107.7(3) . . ?
O1 C1 C5 109.9(3) . . ?
C6 C1 C5 108.8(3) . . ?
O1 C1 C2 109.2(3) . . ?
C6 C1 C2 107.5(3) . . ?
C5 C1 C2 113.5(3) . . ?
N1 C2 C1 114.0(3) . . ?
N1 C2 H2A 108.8 . . ?
C1 C2 H2A 108.8 . . ?
N1 C2 H2B 108.8 . . ?
C1 C2 H2B 108.8 . . ?
H2A C2 H2B 107.6 . . ?
N1 C3 H3A 109.5 . . ?
N1 C3 H3B 109.5 . . ?
H3A C3 H3B 109.5 . . ?
N1 C3 H3C 109.5 . . ?
H3A C3 H3C 109.5 . . ?
H3B C3 H3C 109.5 . . ?
N1 C4 H4A 109.5 . . ?
N1 C4 H4B 109.5 . . ?
H4A C4 H4B 109.5 . . ?
N1 C4 H4C 109.5 . . ?
H4A C4 H4C 109.5 . . ?
H4B C4 H4C 109.5 . . ?
C1 C5 H5A 109.5 . . ?
C1 C5 H5B 109.5 . . ?
H5A C5 H5B 109.5 . . ?
C1 C5 H5C 109.5 . . ?
H5A C5 H5C 109.5 . . ?
H5B C5 H5C 109.5 . . ?
C1 C6 H6A 109.5 . . ?
C1 C6 H6B 109.5 . . ?
H6A C6 H6B 109.5 . . ?
C1 C6 H6C 109.5 . . ?
H6A C6 H6C 109.5 . . ?
H6B C6 H6C 109.5 . . ?
O2 C11 C15 108.5(3) . . ?
O2 C11 C16 109.0(3) . . ?
C15 C11 C16 108.7(3) . . ?
O2 C11 C12 110.7(3) . . ?
C15 C11 C12 112.4(3) . . ?
C16 C11 C12 107.3(3) . . ?
N2 C12 C11 114.3(3) . . ?
N2 C12 H12A 108.7 . . ?
C11 C12 H12A 108.7 . . ?
N2 C12 H12B 108.7 . . ?
C11 C12 H12B 108.7 . . ?
H12A C12 H12B 107.6 . . ?
N2 C13 H13A 109.5 . . ?
N2 C13 H13B 109.5 . . ?
H13A C13 H13B 109.5 . . ?
N2 C13 H13C 109.5 . . ?
H13A C13 H13C 109.5 . . ?
H13B C13 H13C 109.5 . . ?
N2 C14 H14A 109.5 . . ?
N2 C14 H14B 109.5 . . ?
H14A C14 H14B 109.5 . . ?
N2 C14 H14C 109.5 . . ?
H14A C14 H14C 109.5 . . ?
H14B C14 H14C 109.5 . . ?
C11 C15 H15A 109.5 . . ?
C11 C15 H15B 109.5 . . ?
H15A C15 H15B 109.5 . . ?
C11 C15 H15C 109.5 . . ?
H15A C15 H15C 109.5 . . ?
H15B C15 H15C 109.5 . . ?
C11 C16 H16A 109.5 . . ?
C11 C16 H16B 109.5 . . ?
H16A C16 H16B 109.5 . . ?
C11 C16 H16C 109.5 . . ?
H16A C16 H16C 109.5 . . ?
H16B C16 H16C 109.5 . . ?

loop_
_geom_bond_atom_site_label_1
_geom_bond_atom_site_label_2
_geom_bond_distance
_geom_bond_site_symmetry_2
_geom_bond_publ_flag
Sn1 O2 2.038(2) . ?
Sn1 O1 2.050(2) . ?
Sn1 N2 2.436(3) . ?
Sn1 N1 2.580(3) . ?
O1 C1 1.412(4) . ?
O2 C11 1.411(4) . ?
N1 C4 1.471(4) . ?
N1 C3 1.474(4) . ?
N1 C2 1.477(4) . ?
N2 C12 1.468(4) . ?
N2 C14 1.474(4) . ?
N2 C13 1.475(4) . ?
C1 C6 1.524(5) . ?
C1 C5 1.531(5) . ?
C1 C2 1.536(5) . ?
C2 H2A 0.9900 . ?
C2 H2B 0.9900 . ?
C3 H3A 0.9800 . ?
C3 H3B 0.9800 . ?
C3 H3C 0.9800 . ?
C4 H4A 0.9800 . ?
C4 H4B 0.9800 . ?
C4 H4C 0.9800 . ?
C5 H5A 0.9800 . ?
C5 H5B 0.9800 . ?
C5 H5C 0.9800 . ?
C6 H6A 0.9800 . ?
C6 H6B 0.9800 . ?
C6 H6C 0.9800 . ?
C11 C15 1.527(5) . ?
C11 C16 1.533(5) . ?
C11 C12 1.548(5) . ?
C12 H12A 0.9900 . ?
C12 H12B 0.9900 . ?
C13 H13A 0.9800 . ?
C13 H13B 0.9800 . ?
C13 H13C 0.9800 . ?
C14 H14A 0.9800 . ?
C14 H14B 0.9800 . ?
C14 H14C 0.9800 . ?
C15 H15A 0.9800 . ?
C15 H15B 0.9800 . ?
C15 H15C 0.9800 . ?
C16 H16A 0.9800 . ?
C16 H16B 0.9800 . ?
C16 H16C 0.9800 . ?

loop_
_geom_torsion_atom_site_label_1
_geom_torsion_atom_site_label_2
_geom_torsion_atom_site_label_3
_geom_torsion_atom_site_label_4
_geom_torsion
_geom_torsion_site_symmetry_1
_geom_torsion_site_symmetry_2
_geom_torsion_site_symmetry_3
_geom_torsion_site_symmetry_4
_geom_torsion_publ_flag
Sn1 O1 C1 C6 -165.3(2) . . . . ?
Sn1 O1 C1 C5 76.4(3) . . . . ?
Sn1 O1 C1 C2 -48.7(3) . . . . ?
C4 N1 C2 C1 91.1(4) . . . . ?
C3 N1 C2 C1 -146.9(3) . . . . ?
Sn1 N1 C2 C1 -28.5(3) . . . . ?
O1 C1 C2 N1 50.7(4) . . . . ?
C6 C1 C2 N1 167.3(3) . . . . ?
C5 C1 C2 N1 -72.3(4) . . . . ?
Sn1 O2 C11 C15 136.9(2) . . . . ?
Sn1 O2 C11 C16 -104.8(3) . . . . ?
Sn1 O2 C11 C12 13.1(4) . . . . ?
C14 N2 C12 C11 74.6(4) . . . . ?
C13 N2 C12 C11 -162.8(3) . . . . ?
Sn1 N2 C12 C11 -40.4(3) . . . . ?
O2 C11 C12 N2 24.0(4) . . . . ?
C15 C11 C12 N2 -97.6(3) . . . . ?
C16 C11 C12 N2 143.0(3) . . . . ?
